data_7213649
loop_
_publ_author_name
'Bastien, Guillaume'
'Lemouchi, Cyprien'
'Allain, Magali'
'Wzietek, Pawel'
'Rodr\'iguez-Fortea, Antonio'
'Canadell, Enric'
'Iliopoulos, Konstantinos'
'Gindre, Denis'
'Chrysos, Michael'
'Batail, Patrick'

_publ_section_title
;
 Changing gears to neutral in a polymorph of one-dimensional arrays of
 cogwheel-like pairs of molecular rotors
;
_journal_issue 7
_journal_name_full CrystEngComm
_journal_page_first 1241
_journal_paper_doi 10.1039/c3ce42054j
_journal_volume 16
_journal_year 2014
_chemical_formula_moiety 'C34 H32 N2'
_chemical_formula_sum 'C34 H32 N2'
_chemical_formula_weight 468.62
_space_group_IT_number 15
_symmetry_cell_setting monoclinic
_symmetry_space_group_name_Hall '-C 2yc'
_symmetry_space_group_name_H-M 'C 1 2/c 1'
_atom_sites_solution_hydrogens difmap
_atom_sites_solution_primary direct
_atom_sites_solution_secondary difmap
_audit_creation_date 2013-05-24T14:52:33-00:00
_audit_creation_method 'WinGX routine CIF_UPDATE'
_cell_angle_alpha 90
_cell_angle_beta 99.224(7)
_cell_angle_gamma 90
_cell_formula_units_Z 4
_cell_length_a 36.831(3)
_cell_length_b 6.1181(4)
_cell_length_c 12.2456(12)
_cell_measurement_reflns_used 2306
_cell_measurement_temperature 293(2)
_cell_measurement_theta_max 27.04
_cell_measurement_theta_min 3.98
_cell_volume 2723.7(4)
_computing_cell_refinement 'Dirax/lsq (Duisenberg & Schreurs, 1989-2000)'
_computing_data_collection 'Collect (Nonius BV, 1997-2000)'
_computing_data_reduction 'EvalCCD (Duisenberg & Schreurs 1990-2000)'
_computing_molecular_graphics 'DIAMOND 3.2g (Crystal Impact GbR 2005)'
_computing_publication_material 'WinGX publication routines (Farrugia, 1999)'
_computing_structure_refinement 'SHELXL-97 (Sheldrick, 1997)'
_computing_structure_solution 'SHELXS-97 (Sheldrick, 1997)'
_diffrn_ambient_temperature 293(2)
_diffrn_detector_area_resol_mean 9
_diffrn_measured_fraction_theta_full 0.983
_diffrn_measured_fraction_theta_max 0.983
_diffrn_measurement_device_type KappaCCD
_diffrn_measurement_method CCD
_diffrn_radiation_probe x-ray
_diffrn_radiation_type MoK\a
_diffrn_radiation_wavelength 0.71073
_diffrn_reflns_av_R_equivalents 0.0829
_diffrn_reflns_limit_h_max 46
_diffrn_reflns_limit_h_min -46
_diffrn_reflns_limit_k_max 7
_diffrn_reflns_limit_k_min -7
_diffrn_reflns_limit_l_max 15
_diffrn_reflns_limit_l_min -15
_diffrn_reflns_number 22778
_diffrn_reflns_theta_full 27.04
_diffrn_reflns_theta_max 27.04
_diffrn_reflns_theta_min 3.98
_exptl_absorpt_coefficient_mu 0.066
_exptl_absorpt_correction_T_max 0.997
_exptl_absorpt_correction_T_min 0.849
_exptl_absorpt_correction_type multi-scan
_exptl_absorpt_process_details
;
 '(SADABS (Sheldrick, Bruker, 2008))'
;
_exptl_crystal_colour colorless
_exptl_crystal_density_diffrn 1.143
_exptl_crystal_density_method 'not measured'
_exptl_crystal_description lozenge
_exptl_crystal_F_000 1000
_exptl_crystal_size_max 0.5
_exptl_crystal_size_mid 0.3
_exptl_crystal_size_min 0.05
_refine_diff_density_max 0.151
_refine_diff_density_min -0.148
_refine_ls_extinction_method none
_refine_ls_goodness_of_fit_ref 1.029
_refine_ls_hydrogen_treatment refall
_refine_ls_matrix_type full
_refine_ls_number_parameters 227
_refine_ls_number_reflns 2941
_refine_ls_number_restraints 0
_refine_ls_restrained_S_all 1.029
_refine_ls_R_factor_all 0.1565
_refine_ls_R_factor_gt 0.059
_refine_ls_shift/su_max 0
_refine_ls_structure_factor_coef Fsqd
_refine_ls_weighting_details 'calc w=1/[\s^2^(Fo^2^)+(0.0601P)^2^+0.9632P] where P=(Fo^2^+2Fc^2^)/3'
_refine_ls_weighting_scheme calc
_refine_ls_wR_factor_gt 0.1181
_refine_ls_wR_factor_ref 0.1512
_reflns_number_gt 1422
_reflns_number_total 2941
_reflns_threshold_expression >2sigma(I)
_cod_data_source_file c3ce42054j.txt
_cod_data_source_block sad
_cod_original_sg_symbol_H-M 'C 2/c'
_cod_database_code 7213649

loop_
_symmetry_equiv_pos_as_xyz
'x, y, z'
'-x, y, -z+1/2'
'x+1/2, y+1/2, z'
'-x+1/2, y+1/2, -z+1/2'
'-x, -y, -z'
'x, -y, z-1/2'
'-x+1/2, -y+1/2, -z'
'x+1/2, -y+1/2, z-1/2'

loop_
_atom_site_label
_atom_site_type_symbol
_atom_site_fract_x
_atom_site_fract_y
_atom_site_fract_z
_atom_site_U_iso_or_equiv
_atom_site_adp_type
_atom_site_occupancy
_atom_site_calc_flag
C1 C 0.28634(7) 0.2068(6) 0.9192(2) 0.0840(9) Uani 1 d
C2 C 0.27330(7) -0.1282(5) 0.8452(3) 0.0798(8) Uani 1 d
C3 C 0.31251(6) 0.2438(5) 0.8534(2) 0.0657(7) Uani 1 d
C4 C 0.29872(6) -0.1058(5) 0.7757(2) 0.0654(7) Uani 1 d
C5 C 0.31931(5) 0.0844(4) 0.77893(16) 0.0526(6) Uani 1 d
C6 C 0.34703(6) 0.1152(4) 0.70974(17) 0.0567(6) Uani 1 d
C7 C 0.37072(6) 0.1415(4) 0.65439(16) 0.0541(6) Uani 1 d
C8 C 0.39739(5) 0.1690(3) 0.57847(15) 0.0460(5) Uani 1 d
C9 C 0.38013(6) 0.3117(4) 0.48020(19) 0.0553(6) Uani 1 d
C10 C 0.43300(6) 0.2798(5) 0.63401(17) 0.0549(6) Uani 1 d
C11 C 0.40712(7) -0.0551(4) 0.5340(2) 0.0559(6) Uani 1 d
C12 C 0.40606(6) 0.3308(5) 0.39486(19) 0.0581(6) Uani 1 d
C13 C 0.45899(7) 0.3142(5) 0.54936(18) 0.0584(6) Uani 1 d
C14 C 0.44265(5) 0.2150(3) 0.43673(15) 0.0452(5) Uani 1 d
C15 C 0.43483(8) -0.0281(4) 0.4544(2) 0.0576(6) Uani 1 d
C16 C 0.46804(6) 0.2353(4) 0.35649(16) 0.0513(6) Uani 1 d
C17 C 0.48826(5) 0.2421(4) 0.28893(15) 0.0507(6) Uani 1 d
N1 N 0.26661(6) 0.0235(5) 0.9172(2) 0.0895(8) Uani 1 d
H1 H 0.2811(7) 0.318(5) 0.970(2) 0.094(9) Uiso 1 d
H2 H 0.2591(7) -0.266(5) 0.841(2) 0.096(9) Uiso 1 d
H3 H 0.3253(6) 0.385(4) 0.8578(18) 0.079(8) Uiso 1 d
H4 H 0.3026(6) -0.219(4) 0.7260(18) 0.068(7) Uiso 1 d
H5 H 0.3555(6) 0.247(4) 0.4487(17) 0.076(7) Uiso 1 d
H6 H 0.3738(6) 0.459(4) 0.5080(17) 0.071(7) Uiso 1 d
H7 H 0.4262(6) 0.420(4) 0.6664(19) 0.084(8) Uiso 1 d
H8 H 0.4457(6) 0.182(4) 0.6971(17) 0.067(6) Uiso 1 d
H9 H 0.4172(6) -0.144(4) 0.5978(18) 0.068(7) Uiso 1 d
H10 H 0.3843(7) -0.128(4) 0.4982(18) 0.082(8) Uiso 1 d
H11 H 0.3951(6) 0.264(4) 0.323(2) 0.084(8) Uiso 1 d
H12 H 0.4101(7) 0.486(5) 0.381(2) 0.095(9) Uiso 1 d
H13 H 0.4629(6) 0.478(4) 0.5382(18) 0.082(8) Uiso 1 d
H14 H 0.4829(7) 0.248(4) 0.5763(18) 0.079(7) Uiso 1 d
H15 H 0.4576(7) -0.101(4) 0.483(2) 0.093(9) Uiso 1 d
H16 H 0.4243(6) -0.090(4) 0.384(2) 0.084(8) Uiso 1 d

loop_
_atom_site_aniso_label
_atom_site_aniso_U_11
_atom_site_aniso_U_22
_atom_site_aniso_U_33
_atom_site_aniso_U_23
_atom_site_aniso_U_13
_atom_site_aniso_U_12
C1 0.0735(18) 0.103(2) 0.0831(18) -0.0193(18) 0.0355(15) -0.0027(17)
C2 0.0558(16) 0.081(2) 0.107(2) 0.0001(18) 0.0265(15) -0.0128(15)
C3 0.0545(14) 0.0755(19) 0.0700(15) -0.0102(14) 0.0190(12) -0.0077(14)
C4 0.0513(13) 0.0723(19) 0.0753(16) -0.0075(15) 0.0184(12) -0.0055(13)
C5 0.0369(11) 0.0707(16) 0.0505(12) 0.0030(12) 0.0079(9) 0.0020(11)
C6 0.0480(12) 0.0667(16) 0.0560(13) 0.0031(12) 0.0102(11) 0.0027(11)
C7 0.0474(12) 0.0604(15) 0.0552(12) 0.0020(11) 0.0109(11) 0.0010(11)
C8 0.0431(11) 0.0505(13) 0.0462(11) 0.0006(10) 0.0132(9) -0.0013(10)
C9 0.0499(14) 0.0587(16) 0.0576(14) 0.0063(12) 0.0098(11) 0.0077(12)
C10 0.0503(13) 0.0704(17) 0.0449(12) -0.0055(13) 0.0108(10) -0.0058(12)
C11 0.0596(15) 0.0461(15) 0.0646(15) 0.0034(12) 0.0183(12) -0.0002(12)
C12 0.0611(15) 0.0613(17) 0.0526(14) 0.0097(13) 0.0109(11) 0.0054(12)
C13 0.0530(15) 0.0776(19) 0.0464(12) -0.0092(12) 0.0134(11) -0.0120(14)
C14 0.0479(12) 0.0492(13) 0.0402(10) -0.0012(9) 0.0125(9) -0.0017(10)
C15 0.0673(16) 0.0488(15) 0.0613(15) -0.0020(12) 0.0235(13) -0.0003(12)
C16 0.0566(13) 0.0534(15) 0.0453(11) -0.0022(10) 0.0124(11) -0.0035(11)
C17 0.0536(12) 0.0567(15) 0.0425(11) -0.0012(10) 0.0099(9) -0.0005(11)
N1 0.0696(15) 0.106(2) 0.1023(17) -0.0041(16) 0.0433(12) -0.0116(14)

loop_
_atom_type_symbol
_atom_type_description
_atom_type_scat_dispersion_real
_atom_type_scat_dispersion_imag
_atom_type_scat_source
C C 0.0033 0.0016 'International Tables Vol C Tables 4.2.6.8 and 6.1.1.4'
H H 0 0 'International Tables Vol C Tables 4.2.6.8 and 6.1.1.4'
N N 0.0061 0.0033 'International Tables Vol C Tables 4.2.6.8 and 6.1.1.4'

loop_
_geom_angle_atom_site_label_1
_geom_angle_atom_site_label_2
_geom_angle_atom_site_label_3
_geom_angle
_geom_angle_site_symmetry_3
N1 C1 C3 124.1(3) .
N1 C1 H1 116.0(15) .
C3 C1 H1 119.9(16) .
N1 C2 C4 124.0(3) .
N1 C2 H2 118.3(15) .
C4 C2 H2 117.7(15) .
C1 C3 C5 119.3(3) .
C1 C3 H3 119.3(13) .
C5 C3 H3 121.4(13) .
C2 C4 C5 119.5(3) .
C2 C4 H4 120.9(13) .
C5 C4 H4 119.6(13) .
C3 C5 C4 117.0(2) .
C3 C5 C6 121.0(2) .
C4 C5 C6 122.0(2) .
C7 C6 C5 178.4(2) .
C6 C7 C8 175.2(2) .
C7 C8 C10 112.42(16) .
C7 C8 C11 109.88(17) .
C10 C8 C11 108.64(18) .
C7 C8 C9 109.01(16) .
C10 C8 C9 108.20(19) .
C11 C8 C9 108.59(18) .
C12 C9 C8 110.65(17) .
C12 C9 H5 113.0(12) .
C8 C9 H5 108.2(13) .
C12 C9 H6 111.5(12) .
C8 C9 H6 109.6(12) .
H5 C9 H6 103.7(18) .
C13 C10 C8 110.04(17) .
C13 C10 H7 112.1(14) .
C8 C10 H7 107.8(14) .
C13 C10 H8 109.2(11) .
C8 C10 H8 109.3(12) .
H7 C10 H8 108.4(17) .
C15 C11 C8 110.28(18) .
C15 C11 H9 111.2(12) .
C8 C11 H9 107.2(12) .
C15 C11 H10 111.9(13) .
C8 C11 H10 109.3(13) .
H9 C11 H10 106.8(19) .
C9 C12 C14 110.32(18) .
C9 C12 H11 111.4(13) .
C14 C12 H11 108.3(14) .
C9 C12 H12 109.0(15) .
C14 C12 H12 110.8(15) .
H11 C12 H12 107(2) .
C10 C13 C14 110.77(18) .
C10 C13 H13 109.9(13) .
C14 C13 H13 108.0(13) .
C10 C13 H14 109.9(13) .
C14 C13 H14 109.9(13) .
H13 C13 H14 108(2) .
C16 C14 C12 110.92(16) .
C16 C14 C15 109.27(17) .
C12 C14 C15 108.62(19) .
C16 C14 C13 111.55(16) .
C12 C14 C13 108.27(19) .
C15 C14 C13 108.1(2) .
C11 C15 C14 110.69(18) .
C11 C15 H15 110.5(14) .
C14 C15 H15 109.0(15) .
C11 C15 H16 108.1(14) .
C14 C15 H16 108.2(15) .
H15 C15 H16 110(2) .
C17 C16 C14 176.8(2) .
C16 C17 C17 178.00(15) 2_655
C2 N1 C1 116.2(2) .

loop_
_geom_bond_atom_site_label_1
_geom_bond_atom_site_label_2
_geom_bond_distance
_geom_bond_site_symmetry_2
C1 N1 1.334(4) .
C1 C3 1.370(3) .
C1 H1 0.96(3) .
C2 N1 1.330(4) .
C2 C4 1.369(3) .
C2 H2 0.99(3) .
C3 C5 1.386(3) .
C3 H3 0.98(2) .
C4 C5 1.386(3) .
C4 H4 0.95(2) .
C5 C6 1.440(3) .
C6 C7 1.198(3) .
C7 C8 1.467(3) .
C8 C10 1.535(3) .
C8 C11 1.539(3) .
C8 C9 1.539(3) .
C9 C12 1.529(3) .
C9 H5 1.01(2) .
C9 H6 1.01(2) .
C10 C13 1.534(3) .
C10 H7 0.99(3) .
C10 H8 1.03(2) .
C11 C15 1.529(3) .
C11 H9 0.98(2) .
C11 H10 0.99(2) .
C12 C14 1.536(3) .
C12 H11 1.00(2) .
C12 H12 0.98(3) .
C13 C14 1.539(3) .
C13 H13 1.02(3) .
C13 H14 0.98(2) .
C14 C16 1.466(3) .
C14 C15 1.537(3) .
C15 H15 0.97(3) .
C15 H16 0.96(3) .
C16 C17 1.199(2) .
C17 C17 1.386(4) 2_655
